data_7010211
loop_
_publ_author_name
'Kennedy, Alan R.'
'MacLellan, Jonathan G.'
'Mulvey, Robert E.'
'Robertson, Alan'

_publ_section_title
;
 A new approach to lithium--heavier alkali metal interchange reactions:
 synthesis of a tetralithium pentasodium mixed alkoxide--amide
 dome-shaped cage compound with an encapsulated hydroxide
 molecule&#x200A;&#x2020;
;
_journal_issue 22
_journal_name_full 'Journal of the Chemical Society, Dalton Transactions'
_journal_page_first 4112
_journal_paper_doi 10.1039/b006990f
_journal_year 2000
_chemical_formula_sum 'C64 H89 Li4 N8 Na5 O5'
_chemical_formula_weight 1193.14
_chemical_name_systematic
; 
 ? 
;
_space_group_IT_number 15
_symmetry_cell_setting monoclinic
_symmetry_space_group_name_Hall '-C 2yc'
_symmetry_space_group_name_H-M 'C 1 2/c 1'
_atom_sites_solution_hydrogens geom
_atom_sites_solution_primary direct
_atom_sites_solution_secondary difmap
_audit_creation_method SHELXL-97
_cell_angle_alpha 90.00
_cell_angle_beta 115.87(2)
_cell_angle_gamma 90.00
_cell_formula_units_Z 4
_cell_length_a 28.808(9)
_cell_length_b 9.246(4)
_cell_length_c 29.477(9)
_cell_measurement_reflns_used 24
_cell_measurement_temperature 123(2)
_cell_measurement_theta_max 12.17
_cell_measurement_theta_min 5.98
_cell_volume 7065(5)
_computing_cell_refinement ' " '
_computing_data_collection 'MSC Diff. Control'
_computing_data_reduction texsan
_computing_structure_refinement 'SHELXL-97 (Sheldrick, 1997)'
_computing_structure_solution SIR
_diffrn_ambient_temperature 123(2)
_diffrn_measured_fraction_theta_full 0.466
_diffrn_measured_fraction_theta_max 0.466
_diffrn_measurement_device_type 'Rigaku AFC7S'
_diffrn_measurement_method '\w scans'
_diffrn_radiation_monochromator graphite
_diffrn_radiation_source 'fine-focus sealed tube'
_diffrn_radiation_type MoK\a
_diffrn_radiation_wavelength 0.71069
_diffrn_reflns_av_R_equivalents 0.0622
_diffrn_reflns_av_sigmaI/netI 0.0937
_diffrn_reflns_limit_h_max 32
_diffrn_reflns_limit_h_min 0
_diffrn_reflns_limit_k_max 10
_diffrn_reflns_limit_k_min 0
_diffrn_reflns_limit_l_max 30
_diffrn_reflns_limit_l_min -33
_diffrn_reflns_number 5683
_diffrn_reflns_theta_full 24.02
_diffrn_reflns_theta_max 24.02
_diffrn_reflns_theta_min 2.57
_diffrn_standards_decay_% 1.986
_diffrn_standards_interval_count 150
_diffrn_standards_number 3
_exptl_absorpt_coefficient_mu 0.096
_exptl_absorpt_correction_T_max 0.9857
_exptl_absorpt_correction_T_min 0.9401
_exptl_absorpt_correction_type none
_exptl_crystal_colour plate
_exptl_crystal_density_diffrn 1.122
_exptl_crystal_density_method 'not measured'
_exptl_crystal_description colourless
_exptl_crystal_F_000 2544
_exptl_crystal_size_max 0.65
_exptl_crystal_size_mid 0.60
_exptl_crystal_size_min 0.15
_refine_diff_density_max 0.314
_refine_diff_density_min -0.413
_refine_diff_density_rms 0.075
_refine_ls_extinction_method none
_refine_ls_goodness_of_fit_ref 1.052
_refine_ls_hydrogen_treatment mixed
_refine_ls_matrix_type full
_refine_ls_number_parameters 397
_refine_ls_number_reflns 5559
_refine_ls_number_restraints 0
_refine_ls_restrained_S_all 1.052
_refine_ls_R_factor_all 0.1286
_refine_ls_R_factor_gt 0.0810
_refine_ls_shift/su_max 0.000
_refine_ls_shift/su_mean 0.000
_refine_ls_structure_factor_coef Fsqd
_refine_ls_weighting_details 'w=1/[\s^2^(Fo^2^)+(0.1157P)^2^+4.9431P] where P=(Fo^2^+2Fc^2^)/3'
_refine_ls_weighting_scheme calc
_refine_ls_wR_factor_gt 0.2061
_refine_ls_wR_factor_ref 0.2335
_reflns_number_gt 3608
_reflns_number_total 5559
_reflns_threshold_expression >2sigma(I)
_cod_data_source_file b006990f.txt
_cod_data_source_block jon
_cod_depositor_comments
;
The following automatic conversions were performed:

'_refine_ls_weighting_scheme' value 'calc
w=1/[\s^2^(Fo^2^)+(0.1157P)^2^+4.9431P] where P=(Fo^2^+2Fc^2^)/3' was
changed to 'calc'. New tag '_refine_ls_weighting_details' was
created. The value of the new tag was set to
'w=1/[\s^2^(Fo^2^)+(0.1157P)^2^+4.9431P] where P=(Fo^2^+2Fc^2^)/3'.

Automatic conversion script
Id: cif_fix_values 3143 2015-03-26 13:38:13Z robertas 
;
_cod_original_cell_volume 7065(4)
_cod_original_sg_symbol_H-M C2/c
_cod_database_code 7010211

loop_
_symmetry_equiv_pos_as_xyz
'x, y, z'
'-x, y, -z+1/2'
'x+1/2, y+1/2, z'
'-x+1/2, y+1/2, -z+1/2'
'-x, -y, -z'
'x, -y, z-1/2'
'-x+1/2, -y+1/2, -z'
'x+1/2, -y+1/2, z-1/2'

loop_
_atom_site_label
_atom_site_type_symbol
_atom_site_fract_x
_atom_site_fract_y
_atom_site_fract_z
_atom_site_U_iso_or_equiv
_atom_site_adp_type
_atom_site_occupancy
_atom_site_calc_flag
_atom_site_refinement_flags
_atom_site_disorder_assembly
_atom_site_disorder_group
Na1 Na -0.38330(6) -0.46077(19) 0.84839(6) 0.0335(4) Uani 1 d . . .
Na2 Na -0.44393(6) -0.4676(2) 0.66887(6) 0.0384(5) Uani 1 d . . .
Na3 Na -0.5000 -0.7968(3) 0.7500 0.0339(6) Uani 1 d S . .
O1 O -0.41619(9) -0.6997(3) 0.81952(10) 0.0279(7) Uani 1 d . . .
O2 O -0.46178(10) -0.7022(3) 0.69193(10) 0.0320(7) Uani 1 d . . .
O3 O -0.5000 -0.5428(5) 0.7500 0.0281(9) Uani 1 d S . .
H3O H -0.5000 -0.4410 0.7500 0.034 Uiso 1 d SR . .
N1 N -0.46286(12) -0.4044(4) 0.85776(13) 0.0338(9) Uani 1 d . . .
H1N H -0.4769 -0.3075 0.8373 0.041 Uiso 1 d R . .
N2 N -0.31202(13) -0.3217(4) 0.90868(13) 0.0358(9) Uani 1 d . . .
N3 N -0.39751(12) -0.4079(4) 0.75985(13) 0.0335(9) Uani 1 d . . .
H3N H -0.4188 -0.3231 0.7559 0.040 Uiso 1 d R . .
N4 N -0.40205(14) -0.3520(5) 0.62405(14) 0.0477(11) Uani 1 d . . .
C1 C -0.37916(14) -0.8016(5) 0.84937(15) 0.0307(10) Uani 1 d . . .
C2 C -0.35990(18) -0.7641(6) 0.90533(16) 0.0460(13) Uani 1 d . . .
H2A H -0.3448 -0.6669 0.9116 0.069 Uiso 1 calc R . .
H2B H -0.3337 -0.8344 0.9258 0.069 Uiso 1 calc R . .
H2C H -0.3889 -0.7669 0.9143 0.069 Uiso 1 calc R . .
C3 C -0.33350(16) -0.8030(6) 0.83574(18) 0.0434(12) Uani 1 d . . .
H3A H -0.3459 -0.8254 0.7998 0.065 Uiso 1 calc R . .
H3B H -0.3086 -0.8767 0.8559 0.065 Uiso 1 calc R . .
H3C H -0.3168 -0.7079 0.8428 0.065 Uiso 1 calc R . .
C4 C -0.40231(17) -0.9513(5) 0.84086(18) 0.0445(12) Uani 1 d . . .
H4A H -0.4301 -0.9539 0.8516 0.067 Uiso 1 calc R . .
H4B H -0.3756 -1.0215 0.8605 0.067 Uiso 1 calc R . .
H4C H -0.4163 -0.9756 0.8050 0.067 Uiso 1 calc R . .
C5 C -0.44653(16) -0.8067(5) 0.66607(16) 0.0359(11) Uani 1 d . . .
C6 C -0.39276(18) -0.7712(7) 0.6704(2) 0.0570(15) Uani 1 d . . .
H6A H -0.3936 -0.6766 0.6550 0.085 Uiso 1 calc R . .
H6B H -0.3825 -0.8454 0.6528 0.085 Uiso 1 calc R . .
H6C H -0.3679 -0.7688 0.7060 0.085 Uiso 1 calc R . .
C7 C -0.48437(17) -0.8088(6) 0.60992(16) 0.0414(12) Uani 1 d . . .
H7A H -0.5189 -0.8337 0.6062 0.062 Uiso 1 calc R . .
H7B H -0.4731 -0.8808 0.5924 0.062 Uiso 1 calc R . .
H7C H -0.4852 -0.7130 0.5953 0.062 Uiso 1 calc R . .
C8 C -0.44521(19) -0.9541(6) 0.68836(19) 0.0506(13) Uani 1 d . . .
H8A H -0.4193 -0.9550 0.7236 0.076 Uiso 1 calc R . .
H8B H -0.4362 -1.0268 0.6693 0.076 Uiso 1 calc R . .
H8C H -0.4792 -0.9765 0.6866 0.076 Uiso 1 calc R . .
C9 C -0.45053(14) -0.3520(5) 0.90584(15) 0.0291(10) Uani 1 d . . .
C10 C -0.43342(15) -0.4480(5) 0.94724(15) 0.0325(10) Uani 1 d . . .
H10 H -0.4306 -0.5483 0.9419 0.039 Uiso 1 calc R . .
C11 C -0.42057(18) -0.3977(6) 0.99595(18) 0.0486(13) Uani 1 d . . .
H11 H -0.4093 -0.4647 1.0231 0.058 Uiso 1 calc R . .
C12 C -0.4239(2) -0.2537(6) 1.00556(18) 0.0490(13) Uani 1 d . . .
H12 H -0.4147 -0.2204 1.0389 0.059 Uiso 1 calc R . .
C13 C -0.44089(18) -0.1594(6) 0.96553(19) 0.0451(12) Uani 1 d . . .
H13 H -0.4438 -0.0595 0.9715 0.054 Uiso 1 calc R . .
C14 C -0.45396(16) -0.2059(5) 0.91659(17) 0.0352(10) Uani 1 d . . .
H14 H -0.4654 -0.1373 0.8899 0.042 Uiso 1 calc R . .
C15 C -0.31909(15) -0.2371(5) 0.94209(16) 0.0364(11) Uani 1 d . . .
H15 H -0.3461 -0.2611 0.9511 0.044 Uiso 1 calc R . .
C16 C -0.28946(15) -0.1176(5) 0.96401(16) 0.0354(10) Uani 1 d . . .
H16 H -0.2964 -0.0616 0.9874 0.042 Uiso 1 calc R . .
C17 C -0.24963(15) -0.0781(5) 0.95239(15) 0.0334(10) Uani 1 d . . .
C18 C -0.24152(16) -0.1664(5) 0.91832(16) 0.0382(11) Uani 1 d . . .
H18 H -0.2144 -0.1455 0.9093 0.046 Uiso 1 calc R . .
C19 C -0.27307(16) -0.2845(5) 0.89769(16) 0.0355(11) Uani 1 d . . .
H19 H -0.2668 -0.3428 0.8744 0.043 Uiso 1 calc R . .
C20 C -0.21664(19) 0.0521(6) 0.97525(18) 0.0505(13) Uani 1 d . . .
H20A H -0.1808 0.0216 0.9953 0.076 Uiso 1 calc R . .
H20B H -0.2291 0.1025 0.9970 0.076 Uiso 1 calc R . .
H20C H -0.2184 0.1175 0.9484 0.076 Uiso 1 calc R . .
C21 C -0.34904(14) -0.3559(5) 0.76907(15) 0.0289(10) Uani 1 d . . .
C22 C -0.33607(16) -0.2090(5) 0.77354(17) 0.0358(11) Uani 1 d . . .
H22 H -0.3618 -0.1400 0.7701 0.043 Uiso 1 calc R . .
C23 C -0.28747(16) -0.1600(6) 0.78270(17) 0.0411(12) Uani 1 d . . .
H23 H -0.2805 -0.0591 0.7856 0.049 Uiso 1 calc R . .
C24 C -0.24910(17) -0.2558(6) 0.78767(17) 0.0429(12) Uani 1 d . . .
H24 H -0.2158 -0.2224 0.7935 0.051 Uiso 1 calc R . .
C25 C -0.26010(16) -0.4021(6) 0.78406(16) 0.0405(12) Uani 1 d . . .
H25 H -0.2338 -0.4696 0.7879 0.049 Uiso 1 calc R . .
C26 C -0.30886(15) -0.4524(5) 0.77486(15) 0.0324(10) Uani 1 d . . .
H26 H -0.3153 -0.5536 0.7724 0.039 Uiso 1 calc R . .
C27 C -0.3521(2) -0.3182(8) 0.6463(2) 0.0688(19) Uani 1 d . . .
H27 H -0.3321 -0.3561 0.6791 0.083 Uiso 1 calc R . .
C28 C -0.32732(19) -0.2332(8) 0.6258(2) 0.0658(18) Uani 1 d . . .
H28 H -0.2916 -0.2122 0.6444 0.079 Uiso 1 calc R . .
C29 C -0.3548(2) -0.1778(6) 0.5775(2) 0.0506(14) Uani 1 d . . .
C30 C -0.40634(19) -0.2123(6) 0.5540(2) 0.0551(15) Uani 1 d . . .
H30 H -0.4271 -0.1775 0.5210 0.066 Uiso 1 calc R . .
C31 C -0.42819(18) -0.2968(6) 0.57794(19) 0.0445(12) Uani 1 d . . .
H31 H -0.4640 -0.3170 0.5606 0.053 Uiso 1 calc R . .
C32 C -0.3290(2) -0.0838(7) 0.5531(3) 0.079(2) Uani 1 d . . .
H32A H -0.3392 -0.1163 0.5183 0.118 Uiso 1 calc R . .
H32B H -0.2914 -0.0914 0.5722 0.118 Uiso 1 calc R . .
H32C H -0.3395 0.0171 0.5528 0.118 Uiso 1 calc R . .
Li1 Li -0.4744(2) -0.6048(8) 0.8226(3) 0.0341(16) Uani 1 d . . .
Li2 Li -0.4305(2) -0.6053(9) 0.7565(3) 0.0356(17) Uani 1 d . . .

loop_
_atom_site_aniso_label
_atom_site_aniso_U_11
_atom_site_aniso_U_22
_atom_site_aniso_U_33
_atom_site_aniso_U_23
_atom_site_aniso_U_13
_atom_site_aniso_U_12
Na1 0.0249(8) 0.0423(11) 0.0301(9) -0.0038(8) 0.0089(7) -0.0058(7)
Na2 0.0293(8) 0.0548(12) 0.0322(9) 0.0036(8) 0.0144(7) -0.0060(8)
Na3 0.0275(11) 0.0400(15) 0.0313(13) 0.000 0.0102(10) 0.000
O1 0.0193(13) 0.0356(18) 0.0248(14) 0.0008(12) 0.0059(11) 0.0055(12)
O2 0.0218(13) 0.047(2) 0.0254(15) -0.0023(14) 0.0084(11) 0.0041(13)
O3 0.0187(17) 0.036(2) 0.028(2) 0.000 0.0088(16) 0.000
N1 0.0316(18) 0.040(2) 0.0296(19) -0.0023(17) 0.0135(15) 0.0013(17)
N2 0.0259(17) 0.041(2) 0.033(2) -0.0003(18) 0.0059(16) -0.0038(16)
N3 0.0240(16) 0.039(2) 0.036(2) 0.0000(17) 0.0122(15) -0.0023(16)
N4 0.037(2) 0.071(3) 0.037(2) 0.012(2) 0.0180(18) -0.006(2)
C1 0.0210(19) 0.035(3) 0.029(2) -0.0030(19) 0.0040(17) 0.0051(18)
C2 0.042(3) 0.056(3) 0.028(2) 0.004(2) 0.004(2) 0.015(2)
C3 0.026(2) 0.054(3) 0.045(3) 0.006(2) 0.011(2) 0.008(2)
C4 0.039(2) 0.045(3) 0.044(3) 0.001(2) 0.014(2) 0.003(2)
C5 0.027(2) 0.048(3) 0.035(2) -0.007(2) 0.0153(19) 0.008(2)
C6 0.034(2) 0.085(4) 0.054(3) -0.020(3) 0.021(2) 0.000(3)
C7 0.036(2) 0.058(3) 0.027(2) -0.008(2) 0.0108(19) 0.000(2)
C8 0.047(3) 0.056(4) 0.041(3) -0.009(3) 0.012(2) 0.018(3)
C9 0.0193(18) 0.039(3) 0.031(2) -0.0060(19) 0.0126(17) -0.0011(18)
C10 0.034(2) 0.032(3) 0.030(2) 0.0058(19) 0.0136(18) 0.0031(19)
C11 0.047(3) 0.064(4) 0.032(3) 0.006(3) 0.015(2) 0.000(3)
C12 0.059(3) 0.060(4) 0.028(3) -0.015(3) 0.019(2) -0.003(3)
C13 0.046(3) 0.039(3) 0.048(3) -0.010(2) 0.019(2) 0.000(2)
C14 0.034(2) 0.037(3) 0.034(2) 0.001(2) 0.0144(19) 0.000(2)
C15 0.022(2) 0.049(3) 0.032(2) 0.006(2) 0.0068(18) 0.003(2)
C16 0.032(2) 0.035(3) 0.031(2) 0.001(2) 0.0070(19) 0.009(2)
C17 0.029(2) 0.033(3) 0.027(2) 0.0066(19) 0.0025(17) 0.0012(19)
C18 0.024(2) 0.056(3) 0.031(2) 0.000(2) 0.0080(18) -0.005(2)
C19 0.032(2) 0.045(3) 0.030(2) -0.005(2) 0.0142(19) -0.001(2)
C20 0.049(3) 0.049(3) 0.038(3) -0.005(2) 0.004(2) -0.011(2)
C21 0.0213(19) 0.038(3) 0.028(2) -0.0011(19) 0.0115(17) -0.0052(18)
C22 0.027(2) 0.040(3) 0.042(3) 0.009(2) 0.0167(19) 0.007(2)
C23 0.032(2) 0.056(3) 0.040(3) 0.003(2) 0.020(2) -0.007(2)
C24 0.027(2) 0.064(4) 0.042(3) -0.004(2) 0.019(2) -0.011(2)
C25 0.028(2) 0.063(4) 0.032(2) -0.001(2) 0.0152(19) 0.009(2)
C26 0.033(2) 0.037(3) 0.028(2) -0.0059(19) 0.0142(18) 0.000(2)
C27 0.039(3) 0.126(6) 0.039(3) 0.009(3) 0.016(2) -0.016(3)
C28 0.035(3) 0.122(6) 0.047(3) -0.018(3) 0.023(2) -0.024(3)
C29 0.053(3) 0.047(3) 0.070(4) 0.001(3) 0.044(3) -0.004(3)
C30 0.042(3) 0.069(4) 0.062(3) 0.025(3) 0.030(3) 0.013(3)
C31 0.035(2) 0.052(3) 0.052(3) 0.004(3) 0.023(2) -0.001(2)
C32 0.074(4) 0.068(4) 0.120(6) 0.024(4) 0.067(4) -0.005(4)
Li1 0.026(3) 0.040(4) 0.038(4) -0.005(3) 0.016(3) -0.002(3)
Li2 0.018(3) 0.056(5) 0.031(4) -0.006(4) 0.008(3) -0.003(3)

loop_
_atom_type_symbol
_atom_type_description
_atom_type_scat_dispersion_real
_atom_type_scat_dispersion_imag
_atom_type_scat_source
Na Na 0.0362 0.0249 'International Tables Vol C Tables 4.2.6.8 and 6.1.1.4'
O O 0.0106 0.0060 'International Tables Vol C Tables 4.2.6.8 and 6.1.1.4'
N N 0.0061 0.0033 'International Tables Vol C Tables 4.2.6.8 and 6.1.1.4'
C C 0.0033 0.0016 'International Tables Vol C Tables 4.2.6.8 and 6.1.1.4'
Li Li -0.0003 0.0001 'International Tables Vol C Tables 4.2.6.8 and 6.1.1.4'
H H 0.0000 0.0000 'International Tables Vol C Tables 4.2.6.8 and 6.1.1.4'

loop_
_geom_angle_atom_site_label_1
_geom_angle_atom_site_label_2
_geom_angle_atom_site_label_3
_geom_angle
_geom_angle_site_symmetry_1
_geom_angle_site_symmetry_3
_geom_angle_publ_flag
O1 Na1 N2 145.58(13) . . ?
O1 Na1 N1 89.53(12) . . ?
N2 Na1 N1 109.64(14) . . ?
O1 Na1 N3 87.16(12) . . ?
N2 Na1 N3 111.23(13) . . ?
N1 Na1 N3 109.63(13) . . ?
O1 Na1 Li1 43.44(16) . . ?
N2 Na1 Li1 150.07(18) . . ?
N1 Na1 Li1 46.61(17) . . ?
N3 Na1 Li1 95.98(18) . . ?
O1 Na1 Li2 42.79(18) . . ?
N2 Na1 Li2 150.22(17) . . ?
N1 Na1 Li2 97.25(16) . . ?
N3 Na1 Li2 44.97(18) . . ?
Li1 Na1 Li2 59.6(2) . . ?
O1 Na1 C21 103.21(12) . . ?
N2 Na1 C21 86.54(13) . . ?
N1 Na1 C21 129.74(13) . . ?
N3 Na1 C21 26.48(11) . . ?
Li1 Na1 C21 122.04(18) . . ?
Li2 Na1 C21 65.99(17) . . ?
N4 Na2 O2 141.53(15) . . ?
N4 Na2 N3 109.48(14) . . ?
O2 Na2 N3 88.61(12) . . ?
N4 Na2 N1 116.77(14) . 2_456 ?
O2 Na2 N1 88.09(12) . 2_456 ?
N3 Na2 N1 106.51(13) . 2_456 ?
N4 Na2 Li2 145.72(17) . . ?
O2 Na2 Li2 43.45(18) . . ?
N3 Na2 Li2 45.54(18) . . ?
N1 Na2 Li2 95.38(16) 2_456 . ?
N4 Na2 Li1 154.67(18) . 2_456 ?
O2 Na2 Li1 42.78(17) . 2_456 ?
N3 Na2 Li1 94.69(17) . 2_456 ?
N1 Na2 Li1 45.86(17) 2_456 2_456 ?
Li2 Na2 Li1 58.8(2) . 2_456 ?
N4 Na2 C9 91.64(13) . 2_456 ?
O2 Na2 C9 104.55(12) . 2_456 ?
N3 Na2 C9 126.66(13) . 2_456 ?
N1 Na2 C9 26.57(10) 2_456 2_456 ?
Li2 Na2 C9 121.65(15) . 2_456 ?
Li1 Na2 C9 67.08(17) 2_456 2_456 ?
O3 Na3 O1 69.41(8) . 2_456 ?
O3 Na3 O1 69.41(8) . . ?
O1 Na3 O1 138.82(17) 2_456 . ?
O3 Na3 O2 70.03(9) . . ?
O1 Na3 O2 82.83(9) 2_456 . ?
O1 Na3 O2 83.37(9) . . ?
O3 Na3 O2 70.03(9) . 2_456 ?
O1 Na3 O2 83.37(9) 2_456 2_456 ?
O1 Na3 O2 82.83(9) . 2_456 ?
O2 Na3 O2 140.06(17) . 2_456 ?
O3 Na3 Li2 47.41(17) . . ?
O1 Na3 Li2 104.25(19) 2_456 . ?
O1 Na3 Li2 43.76(17) . . ?
O2 Na3 Li2 43.87(16) . . ?
O2 Na3 Li2 104.99(19) 2_456 . ?
O3 Na3 Li2 47.41(17) . 2_456 ?
O1 Na3 Li2 43.76(17) 2_456 2_456 ?
O1 Na3 Li2 104.25(19) . 2_456 ?
O2 Na3 Li2 104.99(18) . 2_456 ?
O2 Na3 Li2 43.87(16) 2_456 2_456 ?
Li2 Na3 Li2 94.8(3) . 2_456 ?
O3 Na3 Li1 47.46(17) . 2_456 ?
O1 Na3 Li1 43.70(15) 2_456 2_456 ?
O1 Na3 Li1 104.33(19) . 2_456 ?
O2 Na3 Li1 43.47(15) . 2_456 ?
O2 Na3 Li1 105.30(18) 2_456 2_456 ?
Li2 Na3 Li1 62.4(2) . 2_456 ?
Li2 Na3 Li1 63.2(2) 2_456 2_456 ?
O3 Na3 Li1 47.47(17) . . ?
O1 Na3 Li1 104.33(18) 2_456 . ?
O1 Na3 Li1 43.70(15) . . ?
O2 Na3 Li1 105.30(18) . . ?
O2 Na3 Li1 43.47(15) 2_456 . ?
Li2 Na3 Li1 63.2(2) . . ?
Li2 Na3 Li1 62.4(2) 2_456 . ?
Li1 Na3 Li1 94.9(3) 2_456 . ?
C1 O1 Li2 133.7(3) . . ?
C1 O1 Li1 135.4(3) . . ?
Li2 O1 Li1 90.8(3) . . ?
C1 O1 Na1 108.6(2) . . ?
Li2 O1 Na1 79.1(3) . . ?
Li1 O1 Na1 77.4(2) . . ?
C1 O1 Na3 117.4(2) . . ?
Li2 O1 Na3 69.8(2) . . ?
Li1 O1 Na3 70.2(2) . . ?
Na1 O1 Na3 134.01(13) . . ?
C5 O2 Li1 133.9(3) . 2_456 ?
C5 O2 Li2 136.6(3) . . ?
Li1 O2 Li2 89.5(3) 2_456 . ?
C5 O2 Na2 108.1(3) . . ?
Li1 O2 Na2 79.4(2) 2_456 . ?
Li2 O2 Na2 78.1(3) . . ?
C5 O2 Na3 116.9(3) . . ?
Li1 O2 Na3 70.1(2) 2_456 . ?
Li2 O2 Na3 69.6(2) . . ?
Na2 O2 Na3 135.02(14) . . ?
Li2 O3 Li2 146.6(5) . 2_456 ?
Li2 O3 Li1 84.7(3) . 2_456 ?
Li2 O3 Li1 85.9(3) 2_456 2_456 ?
Li2 O3 Li1 85.9(3) . . ?
Li2 O3 Li1 84.7(3) 2_456 . ?
Li1 O3 Li1 147.0(5) 2_456 . ?
Li2 O3 Na3 73.3(3) . . ?
Li2 O3 Na3 73.3(3) 2_456 . ?
Li1 O3 Na3 73.5(2) 2_456 . ?
Li1 O3 Na3 73.5(2) . . ?
C9 N1 Li1 137.2(4) . . ?
C9 N1 Na1 110.4(2) . . ?
Li1 N1 Na1 73.2(2) . . ?
C9 N1 Na2 99.3(2) . 2_456 ?
Li1 N1 Na2 73.8(2) . 2_456 ?
Na1 N1 Na2 145.98(17) . 2_456 ?
C15 N2 C19 116.0(4) . . ?
C15 N2 Na1 119.9(3) . . ?
C19 N2 Na1 119.4(3) . . ?
C21 N3 Li2 136.7(4) . . ?
C21 N3 Na2 108.1(2) . . ?
Li2 N3 Na2 74.3(2) . . ?
C21 N3 Na1 99.8(2) . . ?
Li2 N3 Na1 74.8(2) . . ?
Na2 N3 Na1 148.02(16) . . ?
C27 N4 C31 114.9(4) . . ?
C27 N4 Na2 121.9(3) . . ?
C31 N4 Na2 122.4(3) . . ?
O1 C1 C4 110.5(3) . . ?
O1 C1 C2 109.9(3) . . ?
C4 C1 C2 108.2(4) . . ?
O1 C1 C3 110.2(4) . . ?
C4 C1 C3 108.4(4) . . ?
C2 C1 C3 109.5(4) . . ?
O2 C5 C8 109.7(4) . . ?
O2 C5 C6 110.4(4) . . ?
C8 C5 C6 109.0(4) . . ?
O2 C5 C7 110.4(3) . . ?
C8 C5 C7 109.3(4) . . ?
C6 C5 C7 108.0(4) . . ?
N1 C9 C14 123.7(4) . . ?
N1 C9 C10 120.0(4) . . ?
C14 C9 C10 116.3(4) . . ?
N1 C9 Na2 54.08(19) . 2_456 ?
C14 C9 Na2 110.7(3) . 2_456 ?
C10 C9 Na2 105.3(3) . 2_456 ?
C11 C10 C9 121.0(4) . . ?
C12 C11 C10 121.6(5) . . ?
C11 C12 C13 118.0(4) . . ?
C12 C13 C14 121.8(5) . . ?
C13 C14 C9 121.3(4) . . ?
N2 C15 C16 123.5(4) . . ?
C15 C16 C17 120.6(4) . . ?
C16 C17 C18 116.3(4) . . ?
C16 C17 C20 122.2(4) . . ?
C18 C17 C20 121.5(4) . . ?
C19 C18 C17 119.8(4) . . ?
N2 C19 C18 123.7(4) . . ?
N3 C21 C22 124.0(4) . . ?
N3 C21 C26 120.5(4) . . ?
C22 C21 C26 115.5(4) . . ?
N3 C21 Na1 53.70(19) . . ?
C22 C21 Na1 113.4(3) . . ?
C26 C21 Na1 103.2(3) . . ?
C23 C22 C21 122.9(4) . . ?
C24 C23 C22 120.6(5) . . ?
C23 C24 C25 118.4(4) . . ?
C24 C25 C26 121.4(4) . . ?
C25 C26 C21 121.2(4) . . ?
N4 C27 C28 125.3(5) . . ?
C27 C28 C29 119.3(5) . . ?
C30 C29 C28 116.0(4) . . ?
C30 C29 C32 122.8(5) . . ?
C28 C29 C32 121.3(5) . . ?
C29 C30 C31 120.7(5) . . ?
N4 C31 C30 123.9(4) . . ?
O2 Li1 O1 122.9(4) 2_456 . ?
O2 Li1 O3 91.4(3) 2_456 . ?
O1 Li1 O3 90.2(3) . . ?
O2 Li1 N1 117.3(3) 2_456 . ?
O1 Li1 N1 118.5(3) . . ?
O3 Li1 N1 100.4(4) . . ?
O2 Li1 Na3 66.4(2) 2_456 . ?
O1 Li1 Na3 66.1(2) . . ?
O3 Li1 Na3 59.0(2) . . ?
N1 Li1 Na3 159.4(4) . . ?
O2 Li1 Li2 45.4(2) 2_456 2_456 ?
O1 Li1 Li2 122.1(4) . 2_456 ?
O3 Li1 Li2 47.5(2) . 2_456 ?
N1 Li1 Li2 108.2(4) . 2_456 ?
Na3 Li1 Li2 58.6(2) . 2_456 ?
O2 Li1 Na1 176.7(4) 2_456 . ?
O1 Li1 Na1 59.15(19) . . ?
O3 Li1 Na1 91.1(3) . . ?
N1 Li1 Na1 60.2(2) . . ?
Na3 Li1 Na1 116.7(2) . . ?
Li2 Li1 Na1 136.5(3) 2_456 . ?
O2 Li1 Li2 122.2(4) 2_456 . ?
O1 Li1 Li2 44.6(2) . . ?
O3 Li1 Li2 46.9(2) . . ?
N1 Li1 Li2 109.5(3) . . ?
Na3 Li1 Li2 58.2(2) . . ?
Li2 Li1 Li2 89.7(3) 2_456 . ?
Na1 Li1 Li2 61.1(2) . . ?
O2 Li1 Na2 57.87(19) 2_456 2_456 ?
O1 Li1 Na2 177.7(4) . 2_456 ?
O3 Li1 Na2 91.9(3) . 2_456 ?
N1 Li1 Na2 60.3(2) . 2_456 ?
Na3 Li1 Na2 115.7(2) . 2_456 ?
Li2 Li1 Na2 60.1(2) 2_456 2_456 ?
Na1 Li1 Na2 120.0(3) . 2_456 ?
Li2 Li1 Na2 137.3(3) . 2_456 ?
O1 Li2 O2 123.4(5) . . ?
O1 Li2 O3 90.4(3) . . ?
O2 Li2 O3 91.3(3) . . ?
O1 Li2 N3 117.3(4) . . ?
O2 Li2 N3 118.0(4) . . ?
O3 Li2 N3 99.8(4) . . ?
O1 Li2 Na3 66.4(2) . . ?
O2 Li2 Na3 66.5(2) . . ?
O3 Li2 Na3 59.3(2) . . ?
N3 Li2 Na3 159.1(4) . . ?
O1 Li2 Li1 122.7(3) . 2_456 ?
O2 Li2 Li1 45.1(2) . 2_456 ?
O3 Li2 Li1 47.8(2) . 2_456 ?
N3 Li2 Li1 108.3(4) . 2_456 ?
Na3 Li2 Li1 59.0(2) . 2_456 ?
O1 Li2 Li1 44.6(2) . . ?
O2 Li2 Li1 122.6(3) . . ?
O3 Li2 Li1 47.2(2) . . ?
N3 Li2 Li1 108.2(4) . . ?
Na3 Li2 Li1 58.6(2) . . ?
Li1 Li2 Li1 90.3(3) 2_456 . ?
O1 Li2 Na2 176.1(3) . . ?
O2 Li2 Na2 58.4(2) . . ?
O3 Li2 Na2 92.9(3) . . ?
N3 Li2 Na2 60.2(2) . . ?
Na3 Li2 Na2 117.1(2) . . ?
Li1 Li2 Na2 61.1(2) 2_456 . ?
Li1 Li2 Na2 138.2(3) . . ?
O1 Li2 Na1 58.1(2) . . ?
O2 Li2 Na1 178.0(4) . . ?
O3 Li2 Na1 89.9(3) . . ?
N3 Li2 Na1 60.3(2) . . ?
Na3 Li2 Na1 115.4(2) . . ?
Li1 Li2 Na1 135.7(3) 2_456 . ?
Li1 Li2 Na1 59.3(2) . . ?
Na2 Li2 Na1 120.0(3) . . ?

loop_
_geom_bond_atom_site_label_1
_geom_bond_atom_site_label_2
_geom_bond_distance
_geom_bond_site_symmetry_2
_geom_bond_publ_flag
Na1 O1 2.408(3) . ?
Na1 N2 2.418(4) . ?
Na1 N1 2.481(4) . ?
Na1 N3 2.507(4) . ?
Na1 Li1 2.737(7) . ?
Na1 Li2 2.786(7) . ?
Na1 C21 3.065(4) . ?
Na2 N4 2.395(4) . ?
Na2 O2 2.396(4) . ?
Na2 N3 2.481(4) . ?
Na2 N1 2.516(4) 2_456 ?
Na2 Li2 2.752(8) . ?
Na2 Li1 2.780(7) 2_456 ?
Na2 C9 3.065(4) 2_456 ?
Na3 O3 2.349(5) . ?
Na3 O1 2.553(3) 2_456 ?
Na3 O1 2.553(3) . ?
Na3 O2 2.560(3) . ?
Na3 O2 2.560(3) 2_456 ?
Na3 Li2 2.616(8) . ?
Na3 Li2 2.616(7) 2_456 ?
Na3 Li1 2.626(7) 2_456 ?
Na3 Li1 2.626(7) . ?
O1 C1 1.408(5) . ?
O1 Li2 1.927(8) . ?
O1 Li1 1.929(7) . ?
O2 C5 1.414(5) . ?
O2 Li1 1.921(7) 2_456 ?
O2 Li2 1.934(8) . ?
O3 Li2 2.011(6) . ?
O3 Li2 2.011(6) 2_456 ?
O3 Li1 2.018(7) 2_456 ?
O3 Li1 2.018(7) . ?
N1 C9 1.390(5) . ?
N1 Li1 2.078(8) . ?
N1 Na2 2.515(4) 2_456 ?
N2 C15 1.341(6) . ?
N2 C19 1.341(5) . ?
N3 C21 1.387(5) . ?
N3 Li2 2.040(9) . ?
N4 C27 1.331(6) . ?
N4 C31 1.335(6) . ?
C1 C4 1.509(7) . ?
C1 C2 1.533(6) . ?
C1 C3 1.534(6) . ?
C5 C8 1.506(7) . ?
C5 C6 1.534(6) . ?
C5 C7 1.534(6) . ?
C9 C14 1.401(6) . ?
C9 C10 1.413(6) . ?
C9 Na2 3.065(4) 2_456 ?
C10 C11 1.397(6) . ?
C11 C12 1.373(8) . ?
C12 C13 1.375(7) . ?
C13 C14 1.391(7) . ?
C15 C16 1.373(6) . ?
C16 C17 1.382(6) . ?
C17 C18 1.391(6) . ?
C17 C20 1.500(6) . ?
C18 C19 1.381(6) . ?
C21 C22 1.400(6) . ?
C21 C26 1.411(6) . ?
C22 C23 1.382(6) . ?
C23 C24 1.374(7) . ?
C24 C25 1.383(7) . ?
C25 C26 1.390(6) . ?
C27 C28 1.368(8) . ?
C28 C29 1.391(8) . ?
C29 C30 1.374(7) . ?
C29 C32 1.516(7) . ?
C30 C31 1.374(7) . ?
Li1 O2 1.922(7) 2_456 ?
Li1 Li2 2.714(10) 2_456 ?
Li1 Li2 2.746(9) . ?
Li1 Na2 2.780(7) 2_456 ?
Li2 Li1 2.714(10) 2_456 ?

loop_
_geom_torsion_atom_site_label_1
_geom_torsion_atom_site_label_2
_geom_torsion_atom_site_label_3
_geom_torsion_atom_site_label_4
_geom_torsion
_geom_torsion_site_symmetry_1
_geom_torsion_site_symmetry_2
_geom_torsion_site_symmetry_3
_geom_torsion_site_symmetry_4
_geom_torsion_publ_flag
N2 Na1 O1 C1 -0.5(3) . . . . ?
N1 Na1 O1 C1 -126.1(2) . . . . ?
N3 Na1 O1 C1 124.2(2) . . . . ?
Li1 Na1 O1 C1 -134.0(3) . . . . ?
Li2 Na1 O1 C1 132.7(3) . . . . ?
C21 Na1 O1 C1 103.0(2) . . . . ?
N2 Na1 O1 Li2 -133.2(3) . . . . ?
N1 Na1 O1 Li2 101.2(2) . . . . ?
N3 Na1 O1 Li2 -8.5(2) . . . . ?
Li1 Na1 O1 Li2 93.3(3) . . . . ?
C21 Na1 O1 Li2 -29.7(2) . . . . ?
N2 Na1 O1 Li1 133.5(3) . . . . ?
N1 Na1 O1 Li1 7.9(2) . . . . ?
N3 Na1 O1 Li1 -101.8(2) . . . . ?
Li2 Na1 O1 Li1 -93.3(3) . . . . ?
C21 Na1 O1 Li1 -123.0(2) . . . . ?
N2 Na1 O1 Na3 179.18(18) . . . . ?
N1 Na1 O1 Na3 53.55(17) . . . . ?
N3 Na1 O1 Na3 -56.13(17) . . . . ?
Li1 Na1 O1 Na3 45.6(2) . . . . ?
Li2 Na1 O1 Na3 -47.7(2) . . . . ?
C21 Na1 O1 Na3 -77.35(17) . . . . ?
O3 Na3 O1 C1 -178.9(2) . . . . ?
O1 Na3 O1 C1 -178.9(2) 2_456 . . . ?
O2 Na3 O1 C1 -107.8(3) . . . . ?
O2 Na3 O1 C1 109.7(3) 2_456 . . . ?
Li2 Na3 O1 C1 -129.7(4) . . . . ?
Li2 Na3 O1 C1 148.3(3) 2_456 . . . ?
Li1 Na3 O1 C1 -146.2(3) 2_456 . . . ?
Li1 Na3 O1 C1 131.8(4) . . . . ?
O3 Na3 O1 Li2 -49.2(2) . . . . ?
O1 Na3 O1 Li2 -49.2(2) 2_456 . . . ?
O2 Na3 O1 Li2 21.9(3) . . . . ?
O2 Na3 O1 Li2 -120.5(3) 2_456 . . . ?
Li2 Na3 O1 Li2 -82.0(4) 2_456 . . . ?
Li1 Na3 O1 Li2 -16.5(3) 2_456 . . . ?
Li1 Na3 O1 Li2 -98.5(3) . . . . ?
O3 Na3 O1 Li1 49.3(2) . . . . ?
O1 Na3 O1 Li1 49.3(2) 2_456 . . . ?
O2 Na3 O1 Li1 120.4(3) . . . . ?
O2 Na3 O1 Li1 -22.0(3) 2_456 . . . ?
Li2 Na3 O1 Li1 98.5(3) . . . . ?
Li2 Na3 O1 Li1 16.6(3) 2_456 . . . ?
Li1 Na3 O1 Li1 82.0(4) 2_456 . . . ?
O3 Na3 O1 Na1 1.41(13) . . . . ?
O1 Na3 O1 Na1 1.41(13) 2_456 . . . ?
O2 Na3 O1 Na1 72.53(16) . . . . ?
O2 Na3 O1 Na1 -69.90(17) 2_456 . . . ?
Li2 Na3 O1 Na1 50.6(3) . . . . ?
Li2 Na3 O1 Na1 -31.3(2) 2_456 . . . ?
Li1 Na3 O1 Na1 34.1(2) 2_456 . . . ?
Li1 Na3 O1 Na1 -47.9(3) . . . . ?
N4 Na2 O2 C5 -8.3(3) . . . . ?
N3 Na2 O2 C5 -128.7(2) . . . . ?
N1 Na2 O2 C5 124.7(2) 2_456 . . . ?
Li2 Na2 O2 C5 -135.4(3) . . . . ?
Li1 Na2 O2 C5 132.9(3) 2_456 . . . ?
C9 Na2 O2 C5 103.6(2) 2_456 . . . ?
N4 Na2 O2 Li1 -141.2(3) . . . 2_456 ?
N3 Na2 O2 Li1 98.4(2) . . . 2_456 ?
N1 Na2 O2 Li1 -8.1(2) 2_456 . . 2_456 ?
Li2 Na2 O2 Li1 91.7(3) . . . 2_456 ?
C9 Na2 O2 Li1 -29.2(3) 2_456 . . 2_456 ?
N4 Na2 O2 Li2 127.1(3) . . . . ?
N3 Na2 O2 Li2 6.7(2) . . . . ?
N1 Na2 O2 Li2 -99.9(2) 2_456 . . . ?
Li1 Na2 O2 Li2 -91.7(3) 2_456 . . . ?
C9 Na2 O2 Li2 -121.0(2) 2_456 . . . ?
N4 Na2 O2 Na3 171.50(18) . . . . ?
N3 Na2 O2 Na3 51.11(18) . . . . ?
N1 Na2 O2 Na3 -55.46(18) 2_456 . . . ?
Li2 Na2 O2 Na3 44.4(2) . . . . ?
Li1 Na2 O2 Na3 -47.3(2) 2_456 . . . ?
C9 Na2 O2 Na3 -76.53(18) 2_456 . . . ?
O3 Na3 O2 C5 -178.5(3) . . . . ?
O1 Na3 O2 C5 -107.9(3) 2_456 . . . ?
O1 Na3 O2 C5 111.0(3) . . . . ?
O2 Na3 O2 C5 -178.5(3) 2_456 . . . ?
Li2 Na3 O2 C5 132.9(4) . . . . ?
Li2 Na3 O2 C5 -145.9(3) 2_456 . . . ?
Li1 Na3 O2 C5 -130.0(4) 2_456 . . . ?
Li1 Na3 O2 C5 149.2(3) . . . . ?
O3 Na3 O2 Li1 -48.5(3) . . . 2_456 ?
O1 Na3 O2 Li1 22.1(3) 2_456 . . 2_456 ?
O1 Na3 O2 Li1 -119.0(3) . . . 2_456 ?
O2 Na3 O2 Li1 -48.5(3) 2_456 . . 2_456 ?
Li2 Na3 O2 Li1 -97.2(4) . . . 2_456 ?
Li2 Na3 O2 Li1 -16.0(3) 2_456 . . 2_456 ?
Li1 Na3 O2 Li1 -80.8(4) . . . 2_456 ?
O3 Na3 O2 Li2 48.6(2) . . . . ?
O1 Na3 O2 Li2 119.3(3) 2_456 . . . ?
O1 Na3 O2 Li2 -21.8(3) . . . . ?
O2 Na3 O2 Li2 48.6(2) 2_456 . . . ?
Li2 Na3 O2 Li2 81.2(4) 2_456 . . . ?
Li1 Na3 O2 Li2 97.2(4) 2_456 . . . ?
Li1 Na3 O2 Li2 16.3(3) . . . . ?
O3 Na3 O2 Na2 1.67(14) . . . . ?
O1 Na3 O2 Na2 72.32(17) 2_456 . . . ?
O1 Na3 O2 Na2 -68.79(17) . . . . ?
O2 Na3 O2 Na2 1.67(14) 2_456 . . . ?
Li2 Na3 O2 Na2 -47.0(3) . . . . ?
Li2 Na3 O2 Na2 34.2(2) 2_456 . . . ?
Li1 Na3 O2 Na2 50.2(3) 2_456 . . . ?
Li1 Na3 O2 Na2 -30.6(2) . . . . ?
O1 Na3 O3 Li2 -134.6(2) 2_456 . . . ?
O1 Na3 O3 Li2 45.4(2) . . . . ?
O2 Na3 O3 Li2 -44.9(2) . . . . ?
O2 Na3 O3 Li2 135.1(2) 2_456 . . . ?
Li2 Na3 O3 Li2 180.000(3) 2_456 . . . ?
Li1 Na3 O3 Li2 -89.3(3) 2_456 . . . ?
Li1 Na3 O3 Li2 90.7(3) . . . . ?
O1 Na3 O3 Li2 45.4(2) 2_456 . . 2_456 ?
O1 Na3 O3 Li2 -134.6(2) . . . 2_456 ?
O2 Na3 O3 Li2 135.1(2) . . . 2_456 ?
O2 Na3 O3 Li2 -44.9(2) 2_456 . . 2_456 ?
Li2 Na3 O3 Li2 180.000(2) . . . 2_456 ?
Li1 Na3 O3 Li2 90.7(3) 2_456 . . 2_456 ?
Li1 Na3 O3 Li2 -89.3(3) . . . 2_456 ?
O1 Na3 O3 Li1 -45.30(19) 2_456 . . 2_456 ?
O1 Na3 O3 Li1 134.70(19) . . . 2_456 ?
O2 Na3 O3 Li1 44.40(19) . . . 2_456 ?
O2 Na3 O3 Li1 -135.60(19) 2_456 . . 2_456 ?
Li2 Na3 O3 Li1 89.3(3) . . . 2_456 ?
Li2 Na3 O3 Li1 -90.7(3) 2_456 . . 2_456 ?
Li1 Na3 O3 Li1 180.000(3) . . . 2_456 ?
O1 Na3 O3 Li1 134.70(19) 2_456 . . . ?
O1 Na3 O3 Li1 -45.29(19) . . . . ?
O2 Na3 O3 Li1 -135.60(19) . . . . ?
O2 Na3 O3 Li1 44.40(19) 2_456 . . . ?
Li2 Na3 O3 Li1 -90.7(3) . . . . ?
Li2 Na3 O3 Li1 89.3(3) 2_456 . . . ?
Li1 Na3 O3 Li1 180.000(3) 2_456 . . . ?
O1 Na1 N1 C9 127.4(3) . . . . ?
N2 Na1 N1 C9 -23.4(3) . . . . ?
N3 Na1 N1 C9 -145.7(3) . . . . ?
Li1 Na1 N1 C9 134.9(4) . . . . ?
Li2 Na1 N1 C9 169.6(3) . . . . ?
C21 Na1 N1 C9 -125.7(3) . . . . ?
O1 Na1 N1 Li1 -7.5(2) . . . . ?
N2 Na1 N1 Li1 -158.3(2) . . . . ?
N3 Na1 N1 Li1 79.3(3) . . . . ?
Li2 Na1 N1 Li1 34.7(3) . . . . ?
C21 Na1 N1 Li1 99.4(3) . . . . ?
O1 Na1 N1 Na2 -22.1(3) . . . 2_456 ?
N2 Na1 N1 Na2 -172.9(3) . . . 2_456 ?
N3 Na1 N1 Na2 64.7(3) . . . 2_456 ?
Li1 Na1 N1 Na2 -14.6(3) . . . 2_456 ?
Li2 Na1 N1 Na2 20.1(4) . . . 2_456 ?
C21 Na1 N1 Na2 84.8(3) . . . 2_456 ?
O1 Na1 N2 C15 -116.9(3) . . . . ?
N1 Na1 N2 C15 3.5(4) . . . . ?
N3 Na1 N2 C15 124.9(3) . . . . ?
Li1 Na1 N2 C15 -29.1(6) . . . . ?
Li2 Na1 N2 C15 156.8(4) . . . . ?
C21 Na1 N2 C15 134.7(3) . . . . ?
O1 Na1 N2 C19 88.5(4) . . . . ?
N1 Na1 N2 C19 -151.2(3) . . . . ?
N3 Na1 N2 C19 -29.8(4) . . . . ?
Li1 Na1 N2 C19 176.2(4) . . . . ?
Li2 Na1 N2 C19 2.1(6) . . . . ?
C21 Na1 N2 C19 -20.0(3) . . . . ?
N4 Na2 N3 C21 -17.1(3) . . . . ?
O2 Na2 N3 C21 128.3(3) . . . . ?
N1 Na2 N3 C21 -144.1(3) 2_456 . . . ?
Li2 Na2 N3 C21 134.7(4) . . . . ?
Li1 Na2 N3 C21 170.6(3) 2_456 . . . ?
C9 Na2 N3 C21 -124.6(3) 2_456 . . . ?
N4 Na2 N3 Li2 -151.7(2) . . . . ?
O2 Na2 N3 Li2 -6.4(2) . . . . ?
N1 Na2 N3 Li2 81.2(2) 2_456 . . . ?
Li1 Na2 N3 Li2 35.9(3) 2_456 . . . ?
C9 Na2 N3 Li2 100.7(2) 2_456 . . . ?
N4 Na2 N3 Na1 -166.6(3) . . . . ?
O2 Na2 N3 Na1 -21.3(3) . . . . ?
N1 Na2 N3 Na1 66.3(3) 2_456 . . . ?
Li2 Na2 N3 Na1 -14.8(3) . . . . ?
Li1 Na2 N3 Na1 21.1(4) 2_456 . . . ?
C9 Na2 N3 Na1 85.9(4) 2_456 . . . ?
O1 Na1 N3 C21 -127.8(3) . . . . ?
N2 Na1 N3 C21 22.3(3) . . . . ?
N1 Na1 N3 C21 143.7(3) . . . . ?
Li1 Na1 N3 C21 -170.4(3) . . . . ?
Li2 Na1 N3 C21 -135.9(4) . . . . ?
O1 Na1 N3 Li2 8.1(2) . . . . ?
N2 Na1 N3 Li2 158.2(2) . . . . ?
N1 Na1 N3 Li2 -80.4(2) . . . . ?
Li1 Na1 N3 Li2 -34.5(3) . . . . ?
C21 Na1 N3 Li2 135.9(4) . . . . ?
O1 Na1 N3 Na2 22.9(3) . . . . ?
N2 Na1 N3 Na2 173.0(3) . . . . ?
N1 Na1 N3 Na2 -65.6(4) . . . . ?
Li1 Na1 N3 Na2 -19.7(4) . . . . ?
Li2 Na1 N3 Na2 14.8(3) . . . . ?
C21 Na1 N3 Na2 150.7(5) . . . . ?
O2 Na2 N4 C27 -87.7(5) . . . . ?
N3 Na2 N4 C27 26.2(5) . . . . ?
N1 Na2 N4 C27 147.2(5) 2_456 . . . ?
Li2 Na2 N4 C27 -10.7(7) . . . . ?
Li1 Na2 N4 C27 -172.0(5) 2_456 . . . ?
C9 Na2 N4 C27 156.2(5) 2_456 . . . ?
O2 Na2 N4 C31 103.2(4) . . . . ?
N3 Na2 N4 C31 -143.0(4) . . . . ?
N1 Na2 N4 C31 -21.9(5) 2_456 . . . ?
Li2 Na2 N4 C31 -179.8(4) . . . . ?
Li1 Na2 N4 C31 18.9(7) 2_456 . . . ?
C9 Na2 N4 C31 -12.9(4) 2_456 . . . ?
Li2 O1 C1 C4 -100.1(5) . . . . ?
Li1 O1 C1 C4 76.4(5) . . . . ?
Na1 O1 C1 C4 167.2(3) . . . . ?
Na3 O1 C1 C4 -12.5(4) . . . . ?
Li2 O1 C1 C2 140.4(4) . . . . ?
Li1 O1 C1 C2 -43.0(6) . . . . ?
Na1 O1 C1 C2 47.8(4) . . . . ?
Na3 O1 C1 C2 -132.0(3) . . . . ?
Li2 O1 C1 C3 19.6(6) . . . . ?
Li1 O1 C1 C3 -163.8(4) . . . . ?
Na1 O1 C1 C3 -73.0(4) . . . . ?
Na3 O1 C1 C3 107.2(3) . . . . ?
Li1 O2 C5 C8 -100.8(5) 2_456 . . . ?
Li2 O2 C5 C8 75.0(6) . . . . ?
Na2 O2 C5 C8 166.7(3) . . . . ?
Na3 O2 C5 C8 -13.2(4) . . . . ?
Li1 O2 C5 C6 139.0(5) 2_456 . . . ?
Li2 O2 C5 C6 -45.2(7) . . . . ?
Na2 O2 C5 C6 46.5(4) . . . . ?
Na3 O2 C5 C6 -133.4(3) . . . . ?
Li1 O2 C5 C7 19.7(6) 2_456 . . . ?
Li2 O2 C5 C7 -164.5(5) . . . . ?
Na2 O2 C5 C7 -72.8(4) . . . . ?
Na3 O2 C5 C7 107.3(3) . . . . ?
Li1 N1 C9 C14 -168.5(4) . . . . ?
Na1 N1 C9 C14 104.4(4) . . . . ?
Na2 N1 C9 C14 -92.3(4) 2_456 . . . ?
Li1 N1 C9 C10 11.4(6) . . . . ?
Na1 N1 C9 C10 -75.6(4) . . . . ?
Na2 N1 C9 C10 87.7(3) 2_456 . . . ?
Li1 N1 C9 Na2 -76.2(4) . . . 2_456 ?
Na1 N1 C9 Na2 -163.3(3) . . . 2_456 ?
N1 C9 C10 C11 179.7(4) . . . . ?
C14 C9 C10 C11 -0.3(6) . . . . ?
Na2 C9 C10 C11 -123.3(4) 2_456 . . . ?
C9 C10 C11 C12 -0.2(7) . . . . ?
C10 C11 C12 C13 0.7(7) . . . . ?
C11 C12 C13 C14 -0.7(7) . . . . ?
C12 C13 C14 C9 0.2(7) . . . . ?
N1 C9 C14 C13 -179.7(4) . . . . ?
C10 C9 C14 C13 0.3(6) . . . . ?
Na2 C9 C14 C13 120.4(4) 2_456 . . . ?
C19 N2 C15 C16 0.8(6) . . . . ?
Na1 N2 C15 C16 -154.6(3) . . . . ?
N2 C15 C16 C17 -0.2(7) . . . . ?
C15 C16 C17 C18 -0.7(6) . . . . ?
C15 C16 C17 C20 179.6(4) . . . . ?
C16 C17 C18 C19 0.9(6) . . . . ?
C20 C17 C18 C19 -179.3(4) . . . . ?
C15 N2 C19 C18 -0.6(7) . . . . ?
Na1 N2 C19 C18 155.0(4) . . . . ?
C17 C18 C19 N2 -0.3(7) . . . . ?
Li2 N3 C21 C22 -173.8(4) . . . . ?
Na2 N3 C21 C22 100.2(4) . . . . ?
Na1 N3 C21 C22 -95.6(4) . . . . ?
Li2 N3 C21 C26 5.9(7) . . . . ?
Na2 N3 C21 C26 -80.1(4) . . . . ?
Na1 N3 C21 C26 84.0(4) . . . . ?
Li2 N3 C21 Na1 -78.2(4) . . . . ?
Na2 N3 C21 Na1 -164.2(3) . . . . ?
O1 Na1 C21 N3 54.2(3) . . . . ?
N2 Na1 C21 N3 -159.2(3) . . . . ?
N1 Na1 C21 N3 -46.4(3) . . . . ?
Li1 Na1 C21 N3 11.3(4) . . . . ?
Li2 Na1 C21 N3 32.6(3) . . . . ?
O1 Na1 C21 C22 170.2(3) . . . . ?
N2 Na1 C21 C22 -43.2(3) . . . . ?
N1 Na1 C21 C22 69.6(3) . . . . ?
N3 Na1 C21 C22 116.0(4) . . . . ?
Li1 Na1 C21 C22 127.3(3) . . . . ?
Li2 Na1 C21 C22 148.6(3) . . . . ?
O1 Na1 C21 C26 -64.1(3) . . . . ?
N2 Na1 C21 C26 82.5(3) . . . . ?
N1 Na1 C21 C26 -164.7(3) . . . . ?
N3 Na1 C21 C26 -118.3(4) . . . . ?
Li1 Na1 C21 C26 -107.0(3) . . . . ?
Li2 Na1 C21 C26 -85.7(3) . . . . ?
N3 C21 C22 C23 -179.9(4) . . . . ?
C26 C21 C22 C23 0.4(6) . . . . ?
Na1 C21 C22 C23 119.2(4) . . . . ?
C21 C22 C23 C24 0.3(7) . . . . ?
C22 C23 C24 C25 -1.0(7) . . . . ?
C23 C24 C25 C26 1.0(7) . . . . ?
C24 C25 C26 C21 -0.3(6) . . . . ?
N3 C21 C26 C25 179.9(4) . . . . ?
C22 C21 C26 C25 -0.4(6) . . . . ?
Na1 C21 C26 C25 -124.7(4) . . . . ?
C31 N4 C27 C28 0.5(10) . . . . ?
Na2 N4 C27 C28 -169.4(5) . . . . ?
N4 C27 C28 C29 -1.3(11) . . . . ?
C27 C28 C29 C30 1.0(9) . . . . ?
C27 C28 C29 C32 -179.6(6) . . . . ?
C28 C29 C30 C31 0.0(8) . . . . ?
C32 C29 C30 C31 -179.3(5) . . . . ?
C27 N4 C31 C30 0.6(8) . . . . ?
Na2 N4 C31 C30 170.5(4) . . . . ?
C29 C30 C31 N4 -0.9(9) . . . . ?
C1 O1 Li1 O2 -73.1(6) . . . 2_456 ?
Li2 O1 Li1 O2 104.4(5) . . . 2_456 ?
Na1 O1 Li1 O2 -177.0(5) . . . 2_456 ?
Na3 O1 Li1 O2 36.2(4) . . . 2_456 ?
C1 O1 Li1 O3 -165.0(4) . . . . ?
Li2 O1 Li1 O3 12.5(3) . . . . ?
Na1 O1 Li1 O3 91.2(2) . . . . ?
Na3 O1 Li1 O3 -55.7(2) . . . . ?
C1 O1 Li1 N1 93.1(6) . . . . ?
Li2 O1 Li1 N1 -89.4(4) . . . . ?
Na1 O1 Li1 N1 -10.8(3) . . . . ?
Na3 O1 Li1 N1 -157.6(4) . . . . ?
C1 O1 Li1 Na3 -109.3(4) . . . . ?
Li2 O1 Li1 Na3 68.2(3) . . . . ?
Na1 O1 Li1 Na3 146.86(16) . . . . ?
C1 O1 Li1 Li2 -127.6(5) . . . 2_456 ?
Li2 O1 Li1 Li2 49.9(4) . . . 2_456 ?
Na1 O1 Li1 Li2 128.5(4) . . . 2_456 ?
Na3 O1 Li1 Li2 -18.3(3) . . . 2_456 ?
C1 O1 Li1 Na1 103.9(4) . . . . ?
Li2 O1 Li1 Na1 -78.7(3) . . . . ?
Na3 O1 Li1 Na1 -146.86(16) . . . . ?
C1 O1 Li1 Li2 -177.5(5) . . . . ?
Na1 O1 Li1 Li2 78.7(3) . . . . ?
Na3 O1 Li1 Li2 -68.2(3) . . . . ?
C1 O1 Li1 Na2 36(10) . . . 2_456 ?
Li2 O1 Li1 Na2 -146(10) . . . 2_456 ?
Na1 O1 Li1 Na2 -68(10) . . . 2_456 ?
Na3 O1 Li1 Na2 145(10) . . . 2_456 ?
Li2 O3 Li1 O2 -135.0(4) . . . 2_456 ?
Li2 O3 Li1 O2 12.9(3) 2_456 . . 2_456 ?
Li1 O3 Li1 O2 -61.2(2) 2_456 . . 2_456 ?
Na3 O3 Li1 O2 -61.2(2) . . . 2_456 ?
Li2 O3 Li1 O1 -12.0(3) . . . . ?
Li2 O3 Li1 O1 135.8(4) 2_456 . . . ?
Li1 O3 Li1 O1 61.7(2) 2_456 . . . ?
Na3 O3 Li1 O1 61.7(2) . . . . ?
Li2 O3 Li1 N1 107.0(3) . . . . ?
Li2 O3 Li1 N1 -105.2(3) 2_456 . . . ?
Li1 O3 Li1 N1 -179.3(3) 2_456 . . . ?
Na3 O3 Li1 N1 -179.3(3) . . . . ?
Li2 O3 Li1 Na3 -73.8(3) . . . . ?
Li2 O3 Li1 Na3 74.1(3) 2_456 . . . ?
Li1 O3 Li1 Na3 -0.001(4) 2_456 . . . ?
Li2 O3 Li1 Li2 -147.9(5) . . . 2_456 ?
Li1 O3 Li1 Li2 -74.1(3) 2_456 . . 2_456 ?
Na3 O3 Li1 Li2 -74.1(3) . . . 2_456 ?
Li2 O3 Li1 Na1 47.1(3) . . . . ?
Li2 O3 Li1 Na1 -165.0(3) 2_456 . . . ?
Li1 O3 Li1 Na1 120.87(19) 2_456 . . . ?
Na3 O3 Li1 Na1 120.87(19) . . . . ?
Li2 O3 Li1 Li2 147.9(5) 2_456 . . . ?
Li1 O3 Li1 Li2 73.8(3) 2_456 . . . ?
Na3 O3 Li1 Li2 73.8(3) . . . . ?
Li2 O3 Li1 Na2 167.2(3) . . . 2_456 ?
Li2 O3 Li1 Na2 -45.0(3) 2_456 . . 2_456 ?
Li1 O3 Li1 Na2 -119.09(19) 2_456 . . 2_456 ?
Na3 O3 Li1 Na2 -119.09(19) . . . 2_456 ?
C9 N1 Li1 O2 75.4(6) . . . 2_456 ?
Na1 N1 Li1 O2 177.6(4) . . . 2_456 ?
Na2 N1 Li1 O2 -10.8(3) 2_456 . . 2_456 ?
C9 N1 Li1 O1 -91.5(5) . . . . ?
Na1 N1 Li1 O1 10.7(3) . . . . ?
Na2 N1 Li1 O1 -177.8(4) 2_456 . . . ?
C9 N1 Li1 O3 172.5(3) . . . . ?
Na1 N1 Li1 O3 -85.3(2) . . . . ?
Na2 N1 Li1 O3 86.3(2) 2_456 . . . ?
C9 N1 Li1 Na3 170.7(7) . . . . ?
Na1 N1 Li1 Na3 -87.1(9) . . . . ?
Na2 N1 Li1 Na3 84.5(9) 2_456 . . . ?
C9 N1 Li1 Li2 124.0(4) . . . 2_456 ?
Na1 N1 Li1 Li2 -133.8(3) . . . 2_456 ?
Na2 N1 Li1 Li2 37.7(2) 2_456 . . 2_456 ?
C9 N1 Li1 Na1 -102.2(4) . . . . ?
Na2 N1 Li1 Na1 171.53(17) 2_456 . . . ?
C9 N1 Li1 Li2 -139.6(4) . . . . ?
Na1 N1 Li1 Li2 -37.4(2) . . . . ?
Na2 N1 Li1 Li2 134.1(3) 2_456 . . . ?
C9 N1 Li1 Na2 86.3(4) . . . 2_456 ?
Na1 N1 Li1 Na2 -171.53(17) . . . 2_456 ?
O3 Na3 Li1 O2 107.1(3) . . . 2_456 ?
O1 Na3 Li1 O2 63.7(2) 2_456 . . 2_456 ?
O1 Na3 Li1 O2 -147.3(4) . . . 2_456 ?
O2 Na3 Li1 O2 150.08(19) . . . 2_456 ?
Li2 Na3 Li1 O2 162.7(3) . . . 2_456 ?
Li2 Na3 Li1 O2 50.9(2) 2_456 . . 2_456 ?
Li1 Na3 Li1 O2 107.1(3) 2_456 . . 2_456 ?
O3 Na3 Li1 O1 -105.6(2) . . . . ?
O1 Na3 Li1 O1 -148.99(18) 2_456 . . . ?
O2 Na3 Li1 O1 -62.6(2) . . . . ?
O2 Na3 Li1 O1 147.3(4) 2_456 . . . ?
Li2 Na3 Li1 O1 -50.0(2) . . . . ?
Li2 Na3 Li1 O1 -161.8(3) 2_456 . . . ?
Li1 Na3 Li1 O1 -105.6(2) 2_456 . . . ?
O1 Na3 Li1 O3 -43.37(17) 2_456 . . . ?
O1 Na3 Li1 O3 105.6(2) . . . . ?
O2 Na3 Li1 O3 42.98(17) . . . . ?
O2 Na3 Li1 O3 -107.1(3) 2_456 . . . ?
Li2 Na3 Li1 O3 55.6(2) . . . . ?
Li2 Na3 Li1 O3 -56.2(2) 2_456 . . . ?
Li1 Na3 Li1 O3 0.000(2) 2_456 . . . ?
O3 Na3 Li1 N1 2.1(8) . . . . ?
O1 Na3 Li1 N1 -41.3(9) 2_456 . . . ?
O1 Na3 Li1 N1 107.7(9) . . . . ?
O2 Na3 Li1 N1 45.0(9) . . . . ?
O2 Na3 Li1 N1 -105.0(9) 2_456 . . . ?
Li2 Na3 Li1 N1 57.6(9) . . . . ?
Li2 Na3 Li1 N1 -54.1(9) 2_456 . . . ?
Li1 Na3 Li1 N1 2.1(8) 2_456 . . . ?
O3 Na3 Li1 Li2 56.2(2) . . . 2_456 ?
O1 Na3 Li1 Li2 12.8(2) 2_456 . . 2_456 ?
O1 Na3 Li1 Li2 161.8(3) . . . 2_456 ?
O2 Na3 Li1 Li2 99.2(2) . . . 2_456 ?
O2 Na3 Li1 Li2 -50.9(2) 2_456 . . 2_456 ?
Li2 Na3 Li1 Li2 111.8(3) . . . 2_456 ?
Li1 Na3 Li1 Li2 56.2(2) 2_456 . . 2_456 ?
O3 Na3 Li1 Na1 -73.9(3) . . . . ?
O1 Na3 Li1 Na1 -117.3(3) 2_456 . . . ?
O1 Na3 Li1 Na1 31.70(17) . . . . ?
O2 Na3 Li1 Na1 -30.9(3) . . . . ?
O2 Na3 Li1 Na1 179.0(4) 2_456 . . . ?
Li2 Na3 Li1 Na1 -18.3(3) . . . . ?
Li2 Na3 Li1 Na1 -130.1(4) 2_456 . . . ?
Li1 Na3 Li1 Na1 -73.9(3) 2_456 . . . ?
O3 Na3 Li1 Li2 -55.6(2) . . . . ?
O1 Na3 Li1 Li2 -99.0(2) 2_456 . . . ?
O1 Na3 Li1 Li2 50.0(2) . . . . ?
O2 Na3 Li1 Li2 -12.6(2) . . . . ?
O2 Na3 Li1 Li2 -162.7(3) 2_456 . . . ?
Li2 Na3 Li1 Li2 -111.8(3) 2_456 . . . ?
Li1 Na3 Li1 Li2 -55.6(2) 2_456 . . . ?
O3 Na3 Li1 Na2 75.8(3) . . . 2_456 ?
O1 Na3 Li1 Na2 32.4(3) 2_456 . . 2_456 ?
O1 Na3 Li1 Na2 -178.6(4) . . . 2_456 ?
O2 Na3 Li1 Na2 118.8(2) . . . 2_456 ?
O2 Na3 Li1 Na2 -31.30(16) 2_456 . . 2_456 ?
Li2 Na3 Li1 Na2 131.4(4) . . . 2_456 ?
Li2 Na3 Li1 Na2 19.6(3) 2_456 . . 2_456 ?
Li1 Na3 Li1 Na2 75.8(3) 2_456 . . 2_456 ?
O1 Na1 Li1 O2 129(7) . . . 2_456 ?
N2 Na1 Li1 O2 5(7) . . . 2_456 ?
N1 Na1 Li1 O2 -40(7) . . . 2_456 ?
N3 Na1 Li1 O2 -151(7) . . . 2_456 ?
Li2 Na1 Li1 O2 -179(100) . . . 2_456 ?
C21 Na1 Li1 O2 -156(7) . . . 2_456 ?
N2 Na1 Li1 O1 -124.8(3) . . . . ?
N1 Na1 Li1 O1 -169.1(3) . . . . ?
N3 Na1 Li1 O1 79.5(2) . . . . ?
Li2 Na1 Li1 O1 51.8(2) . . . . ?
C21 Na1 Li1 O1 74.4(3) . . . . ?
O1 Na1 Li1 O3 -89.5(3) . . . . ?
N2 Na1 Li1 O3 145.7(3) . . . . ?
N1 Na1 Li1 O3 101.4(3) . . . . ?
N3 Na1 Li1 O3 -10.1(3) . . . . ?
Li2 Na1 Li1 O3 -37.7(3) . . . . ?
C21 Na1 Li1 O3 -15.1(3) . . . . ?
O1 Na1 Li1 N1 169.1(3) . . . . ?
N2 Na1 Li1 N1 44.3(5) . . . . ?
N3 Na1 Li1 N1 -111.5(2) . . . . ?
Li2 Na1 Li1 N1 -139.1(3) . . . . ?
C21 Na1 Li1 N1 -116.5(2) . . . . ?
O1 Na1 Li1 Na3 -34.04(19) . . . . ?
N2 Na1 Li1 Na3 -158.8(2) . . . . ?
N1 Na1 Li1 Na3 156.9(4) . . . . ?
N3 Na1 Li1 Na3 45.4(3) . . . . ?
Li2 Na1 Li1 Na3 17.8(3) . . . . ?
C21 Na1 Li1 Na3 40.4(4) . . . . ?
O1 Na1 Li1 Li2 -105.6(5) . . . 2_456 ?
N2 Na1 Li1 Li2 129.6(4) . . . 2_456 ?
N1 Na1 Li1 Li2 85.3(5) . . . 2_456 ?
N3 Na1 Li1 Li2 -26.2(5) . . . 2_456 ?
Li2 Na1 Li1 Li2 -53.8(4) . . . 2_456 ?
C21 Na1 Li1 Li2 -31.2(5) . . . 2_456 ?
O1 Na1 Li1 Li2 -51.8(2) . . . . ?
N2 Na1 Li1 Li2 -176.6(4) . . . . ?
N1 Na1 Li1 Li2 139.1(3) . . . . ?
N3 Na1 Li1 Li2 27.6(2) . . . . ?
C21 Na1 Li1 Li2 22.6(3) . . . . ?
O1 Na1 Li1 Na2 177.6(4) . . . 2_456 ?
N2 Na1 Li1 Na2 52.8(5) . . . 2_456 ?
N1 Na1 Li1 Na2 8.50(17) . . . 2_456 ?
N3 Na1 Li1 Na2 -103.0(3) . . . 2_456 ?
Li2 Na1 Li1 Na2 -130.6(4) . . . 2_456 ?
C21 Na1 Li1 Na2 -108.0(3) . . . 2_456 ?
C1 O1 Li2 O2 73.1(5) . . . . ?
Li1 O1 Li2 O2 -104.4(4) . . . . ?
Na1 O1 Li2 O2 178.5(4) . . . . ?
Na3 O1 Li2 O2 -36.0(3) . . . . ?
C1 O1 Li2 O3 165.0(3) . . . . ?
Li1 O1 Li2 O3 -12.6(3) . . . . ?
Na1 O1 Li2 O3 -89.6(3) . . . . ?
Na3 O1 Li2 O3 55.9(2) . . . . ?
C1 O1 Li2 N3 -93.7(5) . . . . ?
Li1 O1 Li2 N3 88.7(4) . . . . ?
Na1 O1 Li2 N3 11.7(3) . . . . ?
Na3 O1 Li2 N3 157.2(4) . . . . ?
C1 O1 Li2 Na3 109.1(4) . . . . ?
Li1 O1 Li2 Na3 -68.5(2) . . . . ?
Na1 O1 Li2 Na3 -145.51(14) . . . . ?
C1 O1 Li2 Li1 127.5(4) . . . 2_456 ?
Li1 O1 Li2 Li1 -50.0(4) . . . 2_456 ?
Na1 O1 Li2 Li1 -127.0(4) . . . 2_456 ?
Na3 O1 Li2 Li1 18.5(3) . . . 2_456 ?
C1 O1 Li2 Li1 177.6(5) . . . . ?
Na1 O1 Li2 Li1 -77.0(2) . . . . ?
Na3 O1 Li2 Li1 68.5(2) . . . . ?
C1 O1 Li2 Na2 -44(6) . . . . ?
Li1 O1 Li2 Na2 138(6) . . . . ?
Na1 O1 Li2 Na2 61(6) . . . . ?
Na3 O1 Li2 Na2 -153(6) . . . . ?
C1 O1 Li2 Na1 -105.4(4) . . . . ?
Li1 O1 Li2 Na1 77.0(2) . . . . ?
Na3 O1 Li2 Na1 145.51(15) . . . . ?
C5 O2 Li2 O1 -72.1(6) . . . . ?
Li1 O2 Li2 O1 104.8(4) 2_456 . . . ?
Na2 O2 Li2 O1 -176.0(4) . . . . ?
Na3 O2 Li2 O1 35.9(3) . . . . ?
C5 O2 Li2 O3 -163.5(4) . . . . ?
Li1 O2 Li2 O3 13.4(3) 2_456 . . . ?
Na2 O2 Li2 O3 92.6(3) . . . . ?
Na3 O2 Li2 O3 -55.5(2) . . . . ?
C5 O2 Li2 N3 94.6(6) . . . . ?
Li1 O2 Li2 N3 -88.4(4) 2_456 . . . ?
Na2 O2 Li2 N3 -9.2(3) . . . . ?
Na3 O2 Li2 N3 -157.4(4) . . . . ?
C5 O2 Li2 Na3 -108.0(5) . . . . ?
Li1 O2 Li2 Na3 68.9(2) 2_456 . . . ?
Na2 O2 Li2 Na3 148.14(15) . . . . ?
C5 O2 Li2 Li1 -176.9(6) . . . 2_456 ?
Na2 O2 Li2 Li1 79.2(2) . . . 2_456 ?
Na3 O2 Li2 Li1 -68.9(2) . . . 2_456 ?
C5 O2 Li2 Li1 -125.9(5) . . . . ?
Li1 O2 Li2 Li1 51.0(4) 2_456 . . . ?
Na2 O2 Li2 Li1 130.2(4) . . . . ?
Na3 O2 Li2 Li1 -17.9(3) . . . . ?
C5 O2 Li2 Na2 103.8(5) . . . . ?
Li1 O2 Li2 Na2 -79.2(2) 2_456 . . . ?
Na3 O2 Li2 Na2 -148.14(15) . . . . ?
C5 O2 Li2 Na1 69(12) . . . . ?
Li1 O2 Li2 Na1 -114(12) 2_456 . . . ?
Na2 O2 Li2 Na1 -35(12) . . . . ?
Na3 O2 Li2 Na1 177(100) . . . . ?
Li2 O3 Li2 O1 -61.9(2) 2_456 . . . ?
Li1 O3 Li2 O1 -136.3(4) 2_456 . . . ?
Li1 O3 Li2 O1 12.0(3) . . . . ?
Na3 O3 Li2 O1 -61.9(2) . . . . ?
Li2 O3 Li2 O2 61.5(2) 2_456 . . . ?
Li1 O3 Li2 O2 -12.8(3) 2_456 . . . ?
Li1 O3 Li2 O2 135.5(4) . . . . ?
Na3 O3 Li2 O2 61.5(2) . . . . ?
Li2 O3 Li2 N3 -179.8(3) 2_456 . . . ?
Li1 O3 Li2 N3 105.9(3) 2_456 . . . ?
Li1 O3 Li2 N3 -105.8(3) . . . . ?
Na3 O3 Li2 N3 -179.8(3) . . . . ?
Li2 O3 Li2 Na3 0.000(4) 2_456 . . . ?
Li1 O3 Li2 Na3 -74.3(2) 2_456 . . . ?
Li1 O3 Li2 Na3 74.0(2) . . . . ?
Li2 O3 Li2 Li1 74.3(2) 2_456 . . 2_456 ?
Li1 O3 Li2 Li1 148.3(5) . . . 2_456 ?
Na3 O3 Li2 Li1 74.3(2) . . . 2_456 ?
Li2 O3 Li2 Li1 -74.0(2) 2_456 . . . ?
Li1 O3 Li2 Li1 -148.3(5) 2_456 . . . ?
Na3 O3 Li2 Li1 -74.0(2) . . . . ?
Li2 O3 Li2 Na2 120.0(2) 2_456 . . . ?
Li1 O3 Li2 Na2 45.6(3) 2_456 . . . ?
Li1 O3 Li2 Na2 -166.1(3) . . . . ?
Na3 O3 Li2 Na2 120.0(2) . . . . ?
Li2 O3 Li2 Na1 -120.0(2) 2_456 . . . ?
Li1 O3 Li2 Na1 165.6(3) 2_456 . . . ?
Li1 O3 Li2 Na1 -46.0(3) . . . . ?
Na3 O3 Li2 Na1 -120.0(2) . . . . ?
C21 N3 Li2 O1 76.7(6) . . . . ?
Na2 N3 Li2 O1 176.6(4) . . . . ?
Na1 N3 Li2 O1 -11.5(3) . . . . ?
C21 N3 Li2 O2 -90.8(6) . . . . ?
Na2 N3 Li2 O2 9.1(3) . . . . ?
Na1 N3 Li2 O2 -179.0(4) . . . . ?
C21 N3 Li2 O3 172.4(4) . . . . ?
Na2 N3 Li2 O3 -87.8(2) . . . . ?
Na1 N3 Li2 O3 84.2(2) . . . . ?
C21 N3 Li2 Na3 171.9(8) . . . . ?
Na2 N3 Li2 Na3 -88.3(10) . . . . ?
Na1 N3 Li2 Na3 83.7(10) . . . . ?
C21 N3 Li2 Li1 -139.0(4) . . . 2_456 ?
Na2 N3 Li2 Li1 -39.1(2) . . . 2_456 ?
Na1 N3 Li2 Li1 132.8(3) . . . 2_456 ?
C21 N3 Li2 Li1 124.4(4) . . . . ?
Na2 N3 Li2 Li1 -135.7(3) . . . . ?
Na1 N3 Li2 Li1 36.2(2) . . . . ?
C21 N3 Li2 Na2 -99.9(5) . . . . ?
Na1 N3 Li2 Na2 171.93(16) . . . . ?
C21 N3 Li2 Na1 88.2(4) . . . . ?
Na2 N3 Li2 Na1 -171.93(16) . . . . ?
O3 Na3 Li2 O1 105.6(3) . . . . ?
O1 Na3 Li2 O1 149.03(18) 2_456 . . . ?
O2 Na3 Li2 O1 -147.7(4) . . . . ?
O2 Na3 Li2 O1 62.2(2) 2_456 . . . ?
Li2 Na3 Li2 O1 105.6(3) 2_456 . . . ?
Li1 Na3 Li2 O1 161.9(3) 2_456 . . . ?
Li1 Na3 Li2 O1 50.0(2) . . . . ?
O3 Na3 Li2 O2 -106.7(3) . . . . ?
O1 Na3 Li2 O2 -63.3(2) 2_456 . . . ?
O1 Na3 Li2 O2 147.7(4) . . . . ?
O2 Na3 Li2 O2 -150.08(18) 2_456 . . . ?
Li2 Na3 Li2 O2 -106.7(3) 2_456 . . . ?
Li1 Na3 Li2 O2 -50.4(2) 2_456 . . . ?
Li1 Na3 Li2 O2 -162.3(3) . . . . ?
O1 Na3 Li2 O3 43.42(18) 2_456 . . . ?
O1 Na3 Li2 O3 -105.6(3) . . . . ?
O2 Na3 Li2 O3 106.7(3) . . . . ?
O2 Na3 Li2 O3 -43.41(18) 2_456 . . . ?
Li2 Na3 Li2 O3 0.000(2) 2_456 . . . ?
Li1 Na3 Li2 O3 56.3(2) 2_456 . . . ?
Li1 Na3 Li2 O3 -55.7(2) . . . . ?
O3 Na3 Li2 N3 0.6(8) . . . . ?
O1 Na3 Li2 N3 44.0(10) 2_456 . . . ?
O1 Na3 Li2 N3 -105.0(10) . . . . ?
O2 Na3 Li2 N3 107.3(10) . . . . ?
O2 Na3 Li2 N3 -42.8(10) 2_456 . . . ?
Li2 Na3 Li2 N3 0.6(8) 2_456 . . . ?
Li1 Na3 Li2 N3 56.9(10) 2_456 . . . ?
Li1 Na3 Li2 N3 -55.1(9) . . . . ?
O3 Na3 Li2 Li1 -56.3(2) . . . 2_456 ?
O1 Na3 Li2 Li1 -12.9(2) 2_456 . . 2_456 ?
O1 Na3 Li2 Li1 -161.9(3) . . . 2_456 ?
O2 Na3 Li2 Li1 50.4(2) . . . 2_456 ?
O2 Na3 Li2 Li1 -99.7(2) 2_456 . . 2_456 ?
Li2 Na3 Li2 Li1 -56.3(2) 2_456 . . 2_456 ?
Li1 Na3 Li2 Li1 -111.9(3) . . . 2_456 ?
O3 Na3 Li2 Li1 55.7(2) . . . . ?
O1 Na3 Li2 Li1 99.1(2) 2_456 . . . ?
O1 Na3 Li2 Li1 -50.0(2) . . . . ?
O2 Na3 Li2 Li1 162.3(3) . . . . ?
O2 Na3 Li2 Li1 12.2(2) 2_456 . . . ?
Li2 Na3 Li2 Li1 55.7(2) 2_456 . . . ?
Li1 Na3 Li2 Li1 111.9(3) 2_456 . . . ?
O3 Na3 Li2 Na2 -76.3(3) . . . . ?
O1 Na3 Li2 Na2 -32.9(3) 2_456 . . . ?
O1 Na3 Li2 Na2 178.1(4) . . . . ?
O2 Na3 Li2 Na2 30.34(17) . . . . ?
O2 Na3 Li2 Na2 -119.7(2) 2_456 . . . ?
Li2 Na3 Li2 Na2 -76.3(3) 2_456 . . . ?
Li1 Na3 Li2 Na2 -20.1(3) 2_456 . . . ?
Li1 Na3 Li2 Na2 -132.0(4) . . . . ?
O3 Na3 Li2 Na1 73.5(2) . . . . ?
O1 Na3 Li2 Na1 116.9(2) 2_456 . . . ?
O1 Na3 Li2 Na1 -32.16(16) . . . . ?
O2 Na3 Li2 Na1 -179.9(4) . . . . ?
O2 Na3 Li2 Na1 30.0(3) 2_456 . . . ?
Li2 Na3 Li2 Na1 73.5(2) 2_456 . . . ?
Li1 Na3 Li2 Na1 129.7(4) 2_456 . . . ?
Li1 Na3 Li2 Na1 17.8(3) . . . . ?
O2 Li1 Li2 O1 -106.0(5) 2_456 . . . ?
O3 Li1 Li2 O1 -162.7(5) . . . . ?
N1 Li1 Li2 O1 111.2(4) . . . . ?
Na3 Li1 Li2 O1 -87.2(3) . . . . ?
Li2 Li1 Li2 O1 -139.6(3) 2_456 . . . ?
Na1 Li1 Li2 O1 74.1(2) . . . . ?
Na2 Li1 Li2 O1 178.2(6) 2_456 . . . ?
O2 Li1 Li2 O2 0.5(7) 2_456 . . . ?
O1 Li1 Li2 O2 106.5(5) . . . . ?
O3 Li1 Li2 O2 -56.3(4) . . . . ?
N1 Li1 Li2 O2 -142.4(4) . . . . ?
Na3 Li1 Li2 O2 19.3(4) . . . . ?
Li2 Li1 Li2 O2 -33.2(6) 2_456 . . . ?
Na1 Li1 Li2 O2 -179.4(5) . . . . ?
Na2 Li1 Li2 O2 -75.4(7) 2_456 . . . ?
O2 Li1 Li2 O3 56.7(4) 2_456 . . . ?
O1 Li1 Li2 O3 162.7(5) . . . . ?
N1 Li1 Li2 O3 -86.1(4) . . . . ?
Na3 Li1 Li2 O3 75.6(3) . . . . ?
Li2 Li1 Li2 O3 23.1(4) 2_456 . . . ?
Na1 Li1 Li2 O3 -123.2(3) . . . . ?
Na2 Li1 Li2 O3 -19.1(4) 2_456 . . . ?
O2 Li1 Li2 N3 143.3(4) 2_456 . . . ?
O1 Li1 Li2 N3 -110.7(4) . . . . ?
O3 Li1 Li2 N3 86.5(4) . . . . ?
N1 Li1 Li2 N3 0.4(4) . . . . ?
Na3 Li1 Li2 N3 162.1(4) . . . . ?
Li2 Li1 Li2 N3 109.7(3) 2_456 . . . ?
Na1 Li1 Li2 N3 -36.6(2) . . . . ?
Na2 Li1 Li2 N3 67.4(5) 2_456 . . . ?
O2 Li1 Li2 Na3 -18.8(4) 2_456 . . . ?
O1 Li1 Li2 Na3 87.2(3) . . . . ?
O3 Li1 Li2 Na3 -75.6(3) . . . . ?
N1 Li1 Li2 Na3 -161.7(4) . . . . ?
Li2 Li1 Li2 Na3 -52.5(3) 2_456 . . . ?
Na1 Li1 Li2 Na3 161.3(3) . . . . ?
Na2 Li1 Li2 Na3 -94.7(5) 2_456 . . . ?
O2 Li1 Li2 Li1 33.9(6) 2_456 . . 2_456 ?
O1 Li1 Li2 Li1 139.8(4) . . . 2_456 ?
O3 Li1 Li2 Li1 -22.9(4) . . . 2_456 ?
N1 Li1 Li2 Li1 -109.0(3) . . . 2_456 ?
Na3 Li1 Li2 Li1 52.7(3) . . . 2_456 ?
Li2 Li1 Li2 Li1 0.2(5) 2_456 . . 2_456 ?
Na1 Li1 Li2 Li1 -146.0(3) . . . 2_456 ?
Na2 Li1 Li2 Li1 -42.0(6) 2_456 . . 2_456 ?
O2 Li1 Li2 Na2 77.9(7) 2_456 . . . ?
O1 Li1 Li2 Na2 -176.1(6) . . . . ?
O3 Li1 Li2 Na2 21.2(4) . . . . ?
N1 Li1 Li2 Na2 -64.9(5) . . . . ?
Na3 Li1 Li2 Na2 96.7(4) . . . . ?
Li2 Li1 Li2 Na2 44.3(6) 2_456 . . . ?
Na1 Li1 Li2 Na2 -102.0(5) . . . . ?
Na2 Li1 Li2 Na2 2.1(8) 2_456 . . . ?
O2 Li1 Li2 Na1 179.9(5) 2_456 . . . ?
O1 Li1 Li2 Na1 -74.1(2) . . . . ?
O3 Li1 Li2 Na1 123.2(4) . . . . ?
N1 Li1 Li2 Na1 37.1(3) . . . . ?
Na3 Li1 Li2 Na1 -161.3(3) . . . . ?
Li2 Li1 Li2 Na1 146.3(3) 2_456 . . . ?
Na2 Li1 Li2 Na1 104.0(5) 2_456 . . . ?
N4 Na2 Li2 O1 1(6) . . . . ?
O2 Na2 Li2 O1 120(6) . . . . ?
N3 Na2 Li2 O1 -51(6) . . . . ?
N1 Na2 Li2 O1 -159(6) 2_456 . . . ?
Li1 Na2 Li2 O1 172(6) 2_456 . . . ?
C9 Na2 Li2 O1 -163(6) 2_456 . . . ?
N4 Na2 Li2 O2 -118.2(3) . . . . ?
N3 Na2 Li2 O2 -170.6(3) . . . . ?
N1 Na2 Li2 O2 81.48(19) 2_456 . . . ?
Li1 Na2 Li2 O2 52.6(2) 2_456 . . . ?
C9 Na2 Li2 O2 77.2(2) 2_456 . . . ?
N4 Na2 Li2 O3 152.1(3) . . . . ?
O2 Na2 Li2 O3 -89.7(3) . . . . ?
N3 Na2 Li2 O3 99.7(3) . . . . ?
N1 Na2 Li2 O3 -8.3(3) 2_456 . . . ?
Li1 Na2 Li2 O3 -37.2(3) 2_456 . . . ?
C9 Na2 Li2 O3 -12.5(4) 2_456 . . . ?
N4 Na2 Li2 N3 52.4(4) . . . . ?
O2 Na2 Li2 N3 170.6(3) . . . . ?
N1 Na2 Li2 N3 -107.9(2) 2_456 . . . ?
Li1 Na2 Li2 N3 -136.8(3) 2_456 . . . ?
C9 Na2 Li2 N3 -112.2(2) 2_456 . . . ?
N4 Na2 Li2 Na3 -151.2(3) . . . . ?
O2 Na2 Li2 Na3 -32.9(2) . . . . ?
N3 Na2 Li2 Na3 156.4(4) . . . . ?
N1 Na2 Li2 Na3 48.5(3) 2_456 . . . ?
Li1 Na2 Li2 Na3 19.6(3) 2_456 . . . ?
C9 Na2 Li2 Na3 44.3(4) 2_456 . . . ?
N4 Na2 Li2 Li1 -170.8(3) . . . 2_456 ?
O2 Na2 Li2 Li1 -52.6(2) . . . 2_456 ?
N3 Na2 Li2 Li1 136.8(3) . . . 2_456 ?
N1 Na2 Li2 Li1 28.9(2) 2_456 . . 2_456 ?
C9 Na2 Li2 Li1 24.6(3) 2_456 . . 2_456 ?
N4 Na2 Li2 Li1 136.7(4) . . . . ?
O2 Na2 Li2 Li1 -105.1(5) . . . . ?
N3 Na2 Li2 Li1 84.3(5) . . . . ?
N1 Na2 Li2 Li1 -23.6(5) 2_456 . . . ?
Li1 Na2 Li2 Li1 -52.6(4) 2_456 . . . ?
C9 Na2 Li2 Li1 -27.9(6) 2_456 . . . ?
N4 Na2 Li2 Na1 60.5(5) . . . . ?
O2 Na2 Li2 Na1 178.7(4) . . . . ?
N3 Na2 Li2 Na1 8.09(16) . . . . ?
N1 Na2 Li2 Na1 -99.8(2) 2_456 . . . ?
Li1 Na2 Li2 Na1 -128.7(4) 2_456 . . . ?
C9 Na2 Li2 Na1 -104.1(2) 2_456 . . . ?
N2 Na1 Li2 O1 123.9(3) . . . . ?
N1 Na1 Li2 O1 -81.4(2) . . . . ?
N3 Na1 Li2 O1 168.0(3) . . . . ?
Li1 Na1 Li2 O1 -52.7(2) . . . . ?
C21 Na1 Li2 O1 148.1(2) . . . . ?
O1 Na1 Li2 O2 -142(12) . . . . ?
N2 Na1 Li2 O2 -18(12) . . . . ?
N1 Na1 Li2 O2 137(12) . . . . ?
N3 Na1 Li2 O2 26(12) . . . . ?
Li1 Na1 Li2 O2 166(12) . . . . ?
C21 Na1 Li2 O2 7(12) . . . . ?
O1 Na1 Li2 O3 90.6(3) . . . . ?
N2 Na1 Li2 O3 -145.6(3) . . . . ?
N1 Na1 Li2 O3 9.2(3) . . . . ?
N3 Na1 Li2 O3 -101.4(3) . . . . ?
Li1 Na1 Li2 O3 37.9(3) . . . . ?
C21 Na1 Li2 O3 -121.3(3) . . . . ?
O1 Na1 Li2 N3 -168.0(3) . . . . ?
N2 Na1 Li2 N3 -44.1(5) . . . . ?
N1 Na1 Li2 N3 110.6(2) . . . . ?
Li1 Na1 Li2 N3 139.3(3) . . . . ?
C21 Na1 Li2 N3 -19.85(16) . . . . ?
O1 Na1 Li2 Na3 35.1(2) . . . . ?
N2 Na1 Li2 Na3 158.9(2) . . . . ?
N1 Na1 Li2 Na3 -46.3(3) . . . . ?
N3 Na1 Li2 Na3 -156.9(4) . . . . ?
Li1 Na1 Li2 Na3 -17.7(3) . . . . ?
C21 Na1 Li2 Na3 -176.8(3) . . . . ?
O1 Na1 Li2 Li1 105.8(5) . . . 2_456 ?
N2 Na1 Li2 Li1 -130.3(4) . . . 2_456 ?
N1 Na1 Li2 Li1 24.4(5) . . . 2_456 ?
N3 Na1 Li2 Li1 -86.2(5) . . . 2_456 ?
Li1 Na1 Li2 Li1 53.1(4) . . . 2_456 ?
C21 Na1 Li2 Li1 -106.0(5) . . . 2_456 ?
O1 Na1 Li2 Li1 52.7(2) . . . . ?
N2 Na1 Li2 Li1 176.6(4) . . . . ?
N1 Na1 Li2 Li1 -28.7(2) . . . . ?
N3 Na1 Li2 Li1 -139.3(3) . . . . ?
C21 Na1 Li2 Li1 -159.1(3) . . . . ?
O1 Na1 Li2 Na2 -176.1(4) . . . . ?
N2 Na1 Li2 Na2 -52.2(5) . . . . ?
N1 Na1 Li2 Na2 102.5(3) . . . . ?
N3 Na1 Li2 Na2 -8.08(16) . . . . ?
Li1 Na1 Li2 Na2 131.2(4) . . . . ?
C21 Na1 Li2 Na2 -27.9(2) . . . . ?
